data_2240400
loop_
_publ_author_name
'V\'azquez-Vuelvas, Oscar F.'
'Enr\'iquez-Figueroa, Ren\'e A.'
'Garc\'ia-Ortega, H\'ector'
'Flores-Alamo, Marcos'
'Pineda-Contreras, Armando'

_publ_section_title
;
 Crystal structure of the chalcone
 (<i>E</i>)-3-(furan-2-yl)-1-phenylprop-2-en-1-one
;
_journal_coeditor_code RZ5145
_journal_issue 2
_journal_name_full 'Acta Crystallographica Section E'
_journal_page_first 161
_journal_page_last 164
_journal_paper_doi 10.1107/S205698901500047X
_journal_volume 71
_journal_year 2015
_chemical_formula_iupac 'C13 H10 O2'
_chemical_formula_moiety 'C13 H10 O2'
_chemical_formula_sum 'C13 H10 O2'
_chemical_formula_weight 198.21
_chemical_name_systematic
;
(<i>E</i>)-3-(Furan-2-yl)-1-phenylprop-2-en-1-one
;
_space_group_IT_number 14
_symmetry_cell_setting monoclinic
_symmetry_space_group_name_Hall '-P 2ybc'
_symmetry_space_group_name_H-M 'P 1 21/c 1'
_atom_sites_solution_hydrogens geom
_audit_creation_method 'WinGX routine CIF_UPDATE'
_cell_angle_alpha 90
_cell_angle_beta 103.922(6)
_cell_angle_gamma 90
_cell_formula_units_Z 4
_cell_length_a 9.5296(7)
_cell_length_b 10.1383(7)
_cell_length_c 11.1595(7)
_cell_measurement_reflns_used 2252
_cell_measurement_temperature 130(2)
_cell_measurement_theta_max 29.397
_cell_measurement_theta_min 3.7622
_cell_volume 1046.49(13)
_computing_cell_refinement
;
CrysAlis PRO (Agilent, 2011)
;
_computing_data_collection
;
CrysAlis PRO (Agilent, 2011)
;
_computing_data_reduction
;
CrysAlis PRO (Agilent, 2011)
;
_computing_molecular_graphics
;
ORTEP-3 for Windows (Farrugia, 2012) and Mercury (Macrae <i>et al.</i>,
2006)
;
_computing_publication_material
;
DIAMOND (Brandenburg, 2012) and WinGX (Farrugia, 2012)
;
_computing_structure_refinement
;
SHELXL2013 (Sheldrick, 2008, 2015)
;
_computing_structure_solution
;
SHELXS2013 (Sheldrick, 2008, 2015)
;
_diffrn_ambient_temperature 130(2)
_diffrn_detector_area_resol_mean 10.4685
_diffrn_measured_fraction_theta_full 0.998
_diffrn_measured_fraction_theta_max 0.886
_diffrn_measurement_device_type 'Agilent Xcalibur Atlas Gemini'
_diffrn_measurement_method '\w scans'
_diffrn_radiation_monochromator graphite
_diffrn_radiation_type MoK\a
_diffrn_radiation_wavelength 0.71073
_diffrn_reflns_av_R_equivalents 0.0194
_diffrn_reflns_limit_h_max 11
_diffrn_reflns_limit_h_min -12
_diffrn_reflns_limit_k_max 14
_diffrn_reflns_limit_k_min -13
_diffrn_reflns_limit_l_max 14
_diffrn_reflns_limit_l_min -14
_diffrn_reflns_number 8114
_diffrn_reflns_theta_full 25.242
_diffrn_reflns_theta_max 29.397
_diffrn_reflns_theta_min 3.762
_exptl_absorpt_coefficient_mu 0.084
_exptl_absorpt_correction_T_max 1
_exptl_absorpt_correction_T_min 0.78137
_exptl_absorpt_correction_type multi-scan
_exptl_absorpt_process_details
;
(CrysAlis PRO; Agilent, 2011)
;
_exptl_crystal_colour colorless
_exptl_crystal_density_diffrn 1.258
_exptl_crystal_description prism
_exptl_crystal_F_000 416
_exptl_crystal_size_max 0.50
_exptl_crystal_size_mid 0.45
_exptl_crystal_size_min 0.32
_refine_diff_density_max 0.111
_refine_diff_density_min -0.165
_refine_ls_extinction_method none
_refine_ls_goodness_of_fit_ref 1.035
_refine_ls_hydrogen_treatment constr
_refine_ls_matrix_type full
_refine_ls_number_parameters 136
_refine_ls_number_reflns 2553
_refine_ls_number_restraints 0
_refine_ls_restrained_S_all 1.035
_refine_ls_R_factor_all 0.0716
_refine_ls_R_factor_gt 0.0449
_refine_ls_shift/su_max 0
_refine_ls_shift/su_mean 0
_refine_ls_structure_factor_coef Fsqd
_refine_ls_weighting_details 'w=1/[\s^2^(Fo^2^)+(0.0462P)^2^+0.1328P] where P=(Fo^2^+2Fc^2^)/3'
_refine_ls_weighting_scheme calc
_refine_ls_wR_factor_gt 0.0999
_refine_ls_wR_factor_ref 0.1145
_reflns_number_gt 1755
_reflns_number_total 2553
_reflns_threshold_expression I>2\s(I)
_cod_data_source_file rz5145sup1.cif
_cod_data_source_block I
_cod_original_sg_symbol_H-M 'P 21/c'
_cod_database_code 2240400
_cod_database_fobs_code 2240400

loop_
_symmetry_equiv_pos_as_xyz
'x, y, z'
'-x, y+1/2, -z+1/2'
'-x, -y, -z'
'x, -y-1/2, z-1/2'

loop_
_atom_site_type_symbol
_atom_site_label
_atom_site_fract_x
_atom_site_fract_y
_atom_site_fract_z
_atom_site_U_iso_or_equiv
_atom_site_adp_type
_atom_site_calc_flag
_atom_site_occupancy
O O1 0.96039(10) 0.15914(10) 0.09922(8) 0.0619(3) Uani d 1
C C1 0.65936(13) -0.05129(13) 0.39220(11) 0.0465(3) Uani d 1
O O2 0.50969(10) -0.03589(12) 0.19207(8) 0.0724(3) Uani d 1
C C7 0.62831(14) -0.01269(13) 0.25976(11) 0.0499(3) Uani d 1
C C9 0.72460(14) 0.06998(13) 0.09060(12) 0.0498(3) Uani d 1
H H9 0.6322 0.049 0.0396 0.06 Uiso calc 1
C C8 0.74268(14) 0.04814(14) 0.21095(11) 0.0516(3) Uani d 1
H H8 0.8312 0.0724 0.2662 0.062 Uiso calc 1
C C10 0.82803(14) 0.12119(13) 0.02963(11) 0.0477(3) Uani d 1
C C11 0.82469(15) 0.13668(14) -0.09089(12) 0.0549(3) Uani d 1
H H11 0.7452 0.1182 -0.1585 0.066 Uiso calc 1
C C6 0.76975(15) 0.00494(14) 0.48148(12) 0.0551(4) Uani d 1
H H6 0.8309 0.0694 0.4587 0.066 Uiso calc 1
C C12 0.96066(16) 0.18535(14) -0.09817(13) 0.0587(4) Uani d 1
H H12 0.991 0.2057 -0.1711 0.07 Uiso calc 1
C C2 0.57275(16) -0.14617(15) 0.42759(13) 0.0605(4) Uani d 1
H H2 0.4966 -0.1857 0.3675 0.073 Uiso calc 1
C C13 1.03802(17) 0.19718(16) 0.01731(14) 0.0649(4) Uani d 1
H H13 1.1349 0.2281 0.0399 0.078 Uiso calc 1
C C5 0.79115(17) -0.03262(17) 0.60379(13) 0.0674(4) Uani d 1
H H5 0.8662 0.0069 0.6649 0.081 Uiso calc 1
C C4 0.70484(19) -0.12620(19) 0.63691(15) 0.0745(5) Uani d 1
H H4 0.72 -0.1517 0.721 0.089 Uiso calc 1
C C3 0.59661(19) -0.18335(18) 0.54951(16) 0.0740(5) Uani d 1
H H3 0.5375 -0.2492 0.573 0.089 Uiso calc 1

loop_
_atom_site_aniso_label
_atom_site_aniso_U_11
_atom_site_aniso_U_22
_atom_site_aniso_U_33
_atom_site_aniso_U_12
_atom_site_aniso_U_13
_atom_site_aniso_U_23
O1 0.0544(6) 0.0759(7) 0.0512(5) -0.0135(5) 0.0044(4) 0.0031(5)
C1 0.0452(7) 0.0491(7) 0.0454(7) 0.0025(5) 0.0115(5) -0.0024(5)
O2 0.0504(6) 0.1151(9) 0.0482(6) -0.0173(6) 0.0049(4) -0.0038(6)
C7 0.0457(7) 0.0577(8) 0.0448(7) -0.0021(6) 0.0080(5) -0.0071(6)
C9 0.0469(7) 0.0538(8) 0.0471(7) -0.0012(6) 0.0085(5) -0.0031(6)
C8 0.0476(7) 0.0602(8) 0.0455(7) -0.0060(6) 0.0081(5) -0.0030(6)
C10 0.0470(7) 0.0475(7) 0.0468(7) -0.0015(5) 0.0078(5) -0.0010(5)
C11 0.0556(8) 0.0610(8) 0.0473(7) -0.0025(7) 0.0110(6) -0.0014(6)
C6 0.0585(8) 0.0595(8) 0.0467(7) -0.0017(6) 0.0113(6) -0.0054(6)
C12 0.0610(9) 0.0609(9) 0.0582(8) 0.0001(7) 0.0217(7) 0.0050(7)
C2 0.0546(8) 0.0661(9) 0.0605(9) -0.0038(7) 0.0129(6) 0.0034(7)
C13 0.0533(8) 0.0721(10) 0.0702(10) -0.0104(7) 0.0164(7) 0.0086(8)
C5 0.0675(10) 0.0847(11) 0.0461(8) 0.0074(8) 0.0060(7) -0.0061(8)
C4 0.0788(11) 0.0943(13) 0.0523(9) 0.0182(10) 0.0193(8) 0.0168(9)
C3 0.0742(11) 0.0777(11) 0.0742(11) 0.0007(8) 0.0256(9) 0.0199(9)

loop_
_atom_type_symbol
_atom_type_description
_atom_type_scat_dispersion_real
_atom_type_scat_dispersion_imag
_atom_type_scat_source
C C 0.0033 0.0016 'International Tables Vol C Tables 4.2.6.8 and 6.1.1.4'
H H 0 0 'International Tables Vol C Tables 4.2.6.8 and 6.1.1.4'
O O 0.0106 0.006 'International Tables Vol C Tables 4.2.6.8 and 6.1.1.4'

loop_
_geom_angle_atom_site_label_1
_geom_angle_atom_site_label_2
_geom_angle_atom_site_label_3
_geom_angle
C13 O1 C10 105.91(10)
C2 C1 C6 118.81(12)
C2 C1 C7 118.43(11)
C6 C1 C7 122.76(12)
O2 C7 C8 120.74(12)
O2 C7 C1 119.78(12)
C8 C7 C1 119.44(11)
C8 C9 C10 127.34(12)
C8 C9 H9 116.3
C10 C9 H9 116.3
C9 C8 C7 121.16(12)
C9 C8 H8 119.4
C7 C8 H8 119.4
C11 C10 O1 109.34(12)
C11 C10 C9 131.84(12)
O1 C10 C9 118.76(11)
C10 C11 C12 107.32(12)
C10 C11 H11 126.3
C12 C11 H11 126.3
C5 C6 C1 120.15(14)
C5 C6 H6 119.9
C1 C6 H6 119.9
C13 C12 C11 106.25(13)
C13 C12 H12 126.9
C11 C12 H12 126.9
C3 C2 C1 120.25(14)
C3 C2 H2 119.9
C1 C2 H2 119.9
C12 C13 O1 111.18(13)
C12 C13 H13 124.4
O1 C13 H13 124.4
C4 C5 C6 120.22(15)
C4 C5 H5 119.9
C6 C5 H5 119.9
C5 C4 C3 120.17(14)
C5 C4 H4 119.9
C3 C4 H4 119.9
C4 C3 C2 120.40(16)
C4 C3 H3 119.8
C2 C3 H3 119.8

loop_
_geom_bond_atom_site_label_1
_geom_bond_atom_site_label_2
_geom_bond_distance
O1 C13 1.3627(17)
O1 C10 1.3678(15)
C1 C2 1.3855(19)
C1 C6 1.3857(18)
C1 C7 1.4882(17)
O2 C7 1.2218(15)
C7 C8 1.4664(18)
C9 C8 1.3308(17)
C9 C10 1.4236(18)
C9 H9 0.95
C8 H8 0.95
C10 C11 1.3468(18)
C11 C12 1.407(2)
C11 H11 0.95
C6 C5 1.3840(19)
C6 H6 0.95
C12 C13 1.327(2)
C12 H12 0.95
C2 C3 1.377(2)
C2 H2 0.95
C13 H13 0.95
C5 C4 1.364(2)
C5 H5 0.95
C4 C3 1.366(2)
C4 H4 0.95
C3 H3 0.95

loop_
_geom_hbond_atom_site_label_D
_geom_hbond_atom_site_label_H
_geom_hbond_atom_site_label_A
_geom_hbond_site_symmetry_A
_geom_hbond_distance_DH
_geom_hbond_distance_HA
_geom_hbond_distance_DA
_geom_hbond_angle_DHA
C3 H3 O2 4_556 0.95 2.51 3.457(2) 150.5
C9 H9 O2 3_655 0.95 2.62 3.4160(10) 141.9
C11 H11 O2 3_655 0.95 2.51 3.277(2) 137.9
C6 H6 Cg1 4_566 0.95 2.88 3.687(2) 144.0
C13 H13 Cg2 2_355 0.95 2.71 3.519(9) 143.2

loop_
_geom_torsion_atom_site_label_1
_geom_torsion_atom_site_label_2
_geom_torsion_atom_site_label_3
_geom_torsion_atom_site_label_4
_geom_torsion
C2 C1 C7 O2 19.4(2)
C6 C1 C7 O2 -159.66(14)
C2 C1 C7 C8 -158.15(13)
C6 C1 C7 C8 22.74(19)
C10 C9 C8 C7 -176.31(13)
O2 C7 C8 C9 -5.4(2)
C1 C7 C8 C9 172.14(12)
C13 O1 C10 C11 -0.50(16)
C13 O1 C10 C9 177.07(12)
C8 C9 C10 C11 173.72(14)
C8 C9 C10 O1 -3.2(2)
O1 C10 C11 C12 0.49(16)
C9 C10 C11 C12 -176.65(14)
C2 C1 C6 C5 -0.7(2)
C7 C1 C6 C5 178.37(13)
C10 C11 C12 C13 -0.29(17)
C6 C1 C2 C3 0.0(2)
C7 C1 C2 C3 -179.11(14)
C11 C12 C13 O1 -0.03(18)
C10 O1 C13 C12 0.33(17)
C1 C6 C5 C4 0.8(2)
C6 C5 C4 C3 -0.1(2)
C5 C4 C3 C2 -0.7(3)
C1 C2 C3 C4 0.7(3)
